data_4121348
loop_
_publ_author_name
'Jerome R. Robinson'
'Zachary Gordon'
'Corwin H. Booth'
'Patrick J. Carroll'
'Patrick J. Walsh'
'Eric J. Schelter'

_publ_section_title
;
 Tuning Reactivity and Electronic Properties through Ligand Reorganization
 within a Cerium Heterobimetallic Framework
;
_journal_name_full 'Journal of the American Chemical Society'
_journal_page_first 19016
_journal_page_last 19024
_journal_paper_doi 10.1021/ja410688w
_journal_volume 135
_journal_year 2013
_chemical_formula_sum 'C60 H36 Ce Cs2 O6'
_chemical_formula_weight 1258.83
_space_group_IT_number 178
_symmetry_cell_setting hexagonal
_symmetry_Int_Tables_number 178
_symmetry_space_group_name_Hall 'P 61 2 (0 0 5)'
_symmetry_space_group_name_H-M 'P 61 2 2'
_atom_sites_solution_hydrogens geom
_atom_sites_solution_primary direct
_audit_creation_method SHELXL-97
_cell_angle_alpha 90.00
_cell_angle_beta 90.00
_cell_angle_gamma 120.00
_cell_formula_units_Z 6
_cell_length_a 16.5797(7)
_cell_length_b 16.5797(7)
_cell_length_c 36.2517(16)
_cell_measurement_temperature 143(1)
_cell_volume 8630.0(6)
_computing_data_collection 'Bruker APEX2'
_computing_data_reduction 'Bruker SAINT'
_computing_structure_refinement 'SHELXL-97 (Sheldrick, 2008)'
_computing_structure_solution 'SHELXS-97 (Sheldrick, 2008)'
_diffrn_ambient_temperature 143(1)
_diffrn_measured_fraction_theta_full 1.000
_diffrn_measured_fraction_theta_max 1.000
_diffrn_measurement_device 'CCD Area Detector'
_diffrn_measurement_device_type 'Bruker APEXII'
_diffrn_measurement_method 'phi and omega scans'
_diffrn_radiation_monochromator graphite
_diffrn_radiation_source 'sealed tube'
_diffrn_radiation_type MoK\a
_diffrn_radiation_wavelength 0.71073
_diffrn_reflns_av_R_equivalents 0.0511
_diffrn_reflns_av_sigmaI/netI 0.0251
_diffrn_reflns_limit_h_max 21
_diffrn_reflns_limit_h_min -21
_diffrn_reflns_limit_k_max 20
_diffrn_reflns_limit_k_min -21
_diffrn_reflns_limit_l_max 47
_diffrn_reflns_limit_l_min -45
_diffrn_reflns_number 132349
_diffrn_reflns_theta_full 27.53
_diffrn_reflns_theta_max 27.53
_diffrn_reflns_theta_min 1.42
_exptl_absorpt_coefficient_mu 2.083
_exptl_absorpt_correction_T_max 0.7456
_exptl_absorpt_correction_T_min 0.6246
_exptl_absorpt_correction_type multi-scan
_exptl_absorpt_process_details '(SADABS; Sheldrick, 2007)'
_exptl_crystal_density_diffrn 1.453
_exptl_crystal_F_000 3672
_exptl_crystal_size_max 0.50
_exptl_crystal_size_mid 0.08
_exptl_crystal_size_min 0.08
_refine_diff_density_max 1.034
_refine_diff_density_min -0.859
_refine_diff_density_rms 0.141
_refine_ls_abs_structure_details 'Flack H D (1983), Acta Cryst. A39, 876-881'
_refine_ls_abs_structure_Flack 0.08(5)
_refine_ls_extinction_method none
_refine_ls_goodness_of_fit_ref 1.227
_refine_ls_hydrogen_treatment constr
_refine_ls_matrix_type full
_refine_ls_number_parameters 380
_refine_ls_number_reflns 6635
_refine_ls_number_restraints 864
_refine_ls_restrained_S_all 1.168
_refine_ls_R_factor_all 0.0941
_refine_ls_R_factor_gt 0.0861
_refine_ls_shift/su_max 0.004
_refine_ls_shift/su_mean 0.001
_refine_ls_structure_factor_coef Fsqd
_refine_ls_weighting_details 'calc w=1/[\s^2^(Fo^2^)+(0.0392P)^2^+81.6361P] where P=(Fo^2^+2Fc^2^)/3'
_refine_ls_weighting_scheme calc
_refine_ls_wR_factor_gt 0.1864
_refine_ls_wR_factor_ref 0.1898
_reflns_number_gt 5925
_reflns_number_total 6635
_reflns_threshold_expression >2sigma(I)
_cod_data_source_file ja410688w_si_002_06.cif
_cod_data_source_block UP4221
_cod_original_sg_symbol_H-M 'P 61 2 2 '
_cod_database_code 4121348

loop_
_symmetry_equiv_pos_as_xyz
'x, y, z'
'x-y, x, z+1/6'
'-y, x-y, z+1/3'
'-x, -y, z+1/2'
'-x+y, -x, z+2/3'
'y, -x+y, z+5/6'
'x-y, -y, -z'
'-y, -x, -z+5/6'
'-x, -x+y, -z+2/3'
'-x+y, y, -z+1/2'
'y, x, -z+1/3'
'x, x-y, -z+1/6'

loop_
_atom_site_label
_atom_site_type_symbol
_atom_site_fract_x
_atom_site_fract_y
_atom_site_fract_z
_atom_site_U_iso_or_equiv
_atom_site_adp_type
_atom_site_occupancy
_atom_site_symmetry_multiplicity
_atom_site_calc_flag
_atom_site_refinement_flags
_atom_site_disorder_assembly
_atom_site_disorder_group
Ce1 Ce 0.64566(5) 0.64566(5) 0.1667 0.0489(2) Uani 1 2 d S . .
Cs1 Cs 0.71615(8) 0.85807(4) 0.0833 0.0536(3) Uani 1 2 d S . .
Cs2 Cs 0.38938(8) 0.38938(8) 0.1667 0.0930(5) Uani 1 2 d S A .
O1 O 0.7720(5) 0.7229(5) 0.13235(19) 0.0477(16) Uani 1 1 d U A .
C1 C 0.8981(3) 0.8438(3) 0.16671(12) 0.051(2) Uani 1 1 d GU . .
C2 C 0.8573(3) 0.7614(3) 0.14660(11) 0.052(2) Uani 1 1 d GU . .
C3 C 0.9023(4) 0.7101(4) 0.14330(17) 0.063(2) Uani 1 1 d GU A .
H3 H 0.8750 0.6549 0.1298 0.084 Uiso 1 1 calc R . .
C4 C 0.9883(4) 0.7412(4) 0.16010(18) 0.077(3) Uani 1 1 d GU . .
H4 H 1.0184 0.7069 0.1579 0.102 Uiso 1 1 calc R A .
C5 C 1.0291(3) 0.8236(4) 0.18021(13) 0.066(2) Uani 1 1 d GU . .
C6 C 0.9840(3) 0.8749(3) 0.18352(11) 0.061(2) Uani 1 1 d GU . .
C7 C 1.0249(4) 0.9573(4) 0.20363(17) 0.070(3) Uani 1 1 d GU A .
H7 H 0.9947 0.9916 0.2058 0.093 Uiso 1 1 calc R . .
C8 C 1.1108(4) 0.9885(5) 0.22043(18) 0.091(4) Uani 1 1 d GU . .
H8 H 1.1381 1.0436 0.2339 0.121 Uiso 1 1 calc R A .
C9 C 1.1559(3) 0.9372(5) 0.21713(16) 0.099(4) Uani 1 1 d GU A .
H9 H 1.2134 0.9580 0.2284 0.131 Uiso 1 1 calc R . .
C10 C 1.1151(3) 0.8548(5) 0.19702(16) 0.089(3) Uani 1 1 d GU . .
H10 H 1.1452 0.8204 0.1948 0.118 Uiso 1 1 calc R A .
O2 O 0.5785(3) 0.6858(6) 0.1237(2) 0.028(2) Uani 0.60 1 d PGU A 1
C21 C 0.4577(6) 0.5441(7) 0.0923(2) 0.046(3) Uani 0.60 1 d PGU A 1
C22 C 0.4890(7) 0.6250(8) 0.1128(3) 0.049(3) Uani 0.60 1 d PGU A 1
C23 C 0.4253(9) 0.6467(9) 0.1282(4) 0.056(3) Uani 0.60 1 d PGU A 1
H23 H 0.4462 0.7009 0.1419 0.075 Uiso 0.60 1 calc PR A 1
C24 C 0.3304(8) 0.5875(10) 0.1229(4) 0.065(4) Uani 0.60 1 d PGU A 1
H24 H 0.2878 0.6020 0.1332 0.087 Uiso 0.60 1 calc PR A 1
C25 C 0.2992(6) 0.5065(9) 0.1023(3) 0.069(4) Uani 0.60 1 d PGU A 1
C26 C 0.3628(6) 0.4848(7) 0.0870(2) 0.058(4) Uani 0.60 1 d PGU A 1
C27 C 0.3316(7) 0.4038(8) 0.0664(3) 0.063(4) Uani 0.60 1 d PGU A 1
H27 H 0.3742 0.3893 0.0561 0.083 Uiso 0.60 1 calc PR A 1
C28 C 0.2367(8) 0.3446(9) 0.0611(4) 0.083(5) Uani 0.60 1 d PGU A 1
H28 H 0.2158 0.2904 0.0474 0.110 Uiso 0.60 1 calc PR A 1
C29 C 0.1730(6) 0.3663(10) 0.0765(4) 0.088(5) Uani 0.60 1 d PGU A 1
H29 H 0.1095 0.3266 0.0729 0.118 Uiso 0.60 1 calc PR A 1
C30 C 0.2042(6) 0.4472(10) 0.0970(4) 0.083(5) Uani 0.60 1 d PGU A 1
H30 H 0.1616 0.4617 0.1073 0.111 Uiso 0.60 1 calc PR A 1
O3 O 0.5853(9) 0.5128(12) 0.1364(4) 0.051(3) Uani 0.60 1 d PGU A 1
C31 C 0.5389(6) 0.5317(6) 0.0750(2) 0.041(2) Uani 0.60 1 d PGU A 1
C32 C 0.5928(7) 0.5094(8) 0.0975(2) 0.050(3) Uani 0.60 1 d PGU A 1
C33 C 0.6538(8) 0.4845(9) 0.0818(3) 0.055(3) Uani 0.60 1 d PGU A 1
H33 H 0.6899 0.4696 0.0969 0.073 Uiso 0.60 1 calc PR A 1
C34 C 0.6609(7) 0.4819(8) 0.0437(3) 0.063(3) Uani 0.60 1 d PGU A 1
H34 H 0.7017 0.4653 0.0332 0.083 Uiso 0.60 1 calc PR A 1
C35 C 0.6069(6) 0.5042(6) 0.0212(2) 0.063(3) Uani 0.60 1 d PGU A 1
C36 C 0.5459(5) 0.5291(5) 0.0368(2) 0.052(3) Uani 0.60 1 d PGU A 1
C37 C 0.4920(7) 0.5514(8) 0.0143(2) 0.066(3) Uani 0.60 1 d PGU A 1
H37 H 0.4512 0.5680 0.0248 0.087 Uiso 0.60 1 calc PR A 1
C38 C 0.4991(10) 0.5488(10) -0.0238(2) 0.084(4) Uani 0.60 1 d PGU A 1
H38 H 0.4630 0.5637 -0.0389 0.112 Uiso 0.60 1 calc PR A 1
C39 C 0.5601(10) 0.5239(10) -0.03945(19) 0.088(4) Uani 0.60 1 d PGU A 1
H39 H 0.5648 0.5221 -0.0650 0.117 Uiso 0.60 1 calc PR A 1
C40 C 0.6140(8) 0.5016(9) -0.0169(2) 0.081(4) Uani 0.60 1 d PGU A 1
H40 H 0.6548 0.4849 -0.0274 0.107 Uiso 0.60 1 calc PR A 1
O2' O 0.5541(12) 0.7001(11) 0.1290(4) 0.061(5) Uani 0.40 1 d PGU A 2
C21' C 0.4418(10) 0.5624(12) 0.0962(4) 0.054(4) Uani 0.40 1 d PGU A 2
C22' C 0.4793(11) 0.6398(12) 0.1192(5) 0.048(4) Uani 0.40 1 d PGU A 2
C23' C 0.4210(14) 0.6585(14) 0.1406(6) 0.054(4) Uani 0.40 1 d PGU A 2
H23' H 0.4461 0.7102 0.1560 0.072 Uiso 0.40 1 calc PR A 2
C24' C 0.3251(13) 0.5999(16) 0.1389(5) 0.067(5) Uani 0.40 1 d PGU A 2
H24' H 0.2860 0.6124 0.1532 0.090 Uiso 0.40 1 calc PR A 2
C25' C 0.2875(11) 0.5225(13) 0.1159(4) 0.060(4) Uani 0.40 1 d PGU A 2
C26' C 0.3458(10) 0.5038(11) 0.0945(4) 0.056(4) Uani 0.40 1 d PGU A 2
C27' C 0.3083(11) 0.4264(13) 0.0714(5) 0.064(5) Uani 0.40 1 d PGU A 2
H27' H 0.3473 0.4139 0.0572 0.085 Uiso 0.40 1 calc PR A 2
C28' C 0.2123(12) 0.3678(14) 0.0698(6) 0.078(6) Uani 0.40 1 d PGU A 2
H28' H 0.1872 0.3161 0.0543 0.104 Uiso 0.40 1 calc PR A 2
C29' C 0.1540(10) 0.3866(16) 0.0911(6) 0.081(6) Uani 0.40 1 d PGU A 2
H29' H 0.0898 0.3473 0.0900 0.108 Uiso 0.40 1 calc PR A 2
C30' C 0.1916(10) 0.4639(16) 0.1142(6) 0.078(6) Uani 0.40 1 d PGU A 2
H30' H 0.1525 0.4764 0.1285 0.104 Uiso 0.40 1 calc PR A 2
O3' O 0.5774(13) 0.523(2) 0.1297(7) 0.054(4) Uani 0.40 1 d PGU A 2
C31' C 0.5102(11) 0.5449(13) 0.0749(3) 0.044(3) Uani 0.40 1 d PGU A 2
C32' C 0.5688(13) 0.5204(14) 0.0930(4) 0.050(3) Uani 0.40 1 d PGU A 2
C33' C 0.6266(13) 0.4987(15) 0.0728(5) 0.059(4) Uani 0.40 1 d PGU A 2
H33' H 0.6658 0.4823 0.0849 0.079 Uiso 0.40 1 calc PR A 2
C34' C 0.6259(12) 0.5014(15) 0.0344(5) 0.072(4) Uani 0.40 1 d PGU A 2
H34' H 0.6646 0.4869 0.0209 0.096 Uiso 0.40 1 calc PR A 2
C35' C 0.5674(10) 0.5259(11) 0.0164(4) 0.074(4) Uani 0.40 1 d PGU A 2
C36' C 0.5095(9) 0.5476(9) 0.0366(3) 0.062(3) Uani 0.40 1 d PGU A 2
C37' C 0.4509(12) 0.5721(14) 0.0185(4) 0.073(4) Uani 0.40 1 d PGU A 2
H37' H 0.4122 0.5866 0.0320 0.097 Uiso 0.40 1 calc PR A 2
C38' C 0.4502(14) 0.5749(16) -0.0198(4) 0.087(5) Uani 0.40 1 d PGU A 2
H38' H 0.4110 0.5913 -0.0319 0.115 Uiso 0.40 1 calc PR A 2
C39' C 0.5081(16) 0.5532(17) -0.0401(3) 0.092(5) Uani 0.40 1 d PGU A 2
H39' H 0.5076 0.5550 -0.0657 0.123 Uiso 0.40 1 calc PR A 2
C40' C 0.5666(14) 0.5287(16) -0.0220(3) 0.089(5) Uani 0.40 1 d PGU A 2
H40' H 0.6054 0.5142 -0.0355 0.119 Uiso 0.40 1 calc PR A 2

loop_
_atom_site_aniso_label
_atom_site_aniso_U_11
_atom_site_aniso_U_22
_atom_site_aniso_U_33
_atom_site_aniso_U_23
_atom_site_aniso_U_13
_atom_site_aniso_U_12
Ce1 0.0460(3) 0.0460(3) 0.0395(4) 0.0066(2) -0.0066(2) 0.0116(4)
Cs1 0.0594(6) 0.0662(5) 0.0328(4) 0.0124(4) 0.000 0.0297(3)
Cs2 0.0671(5) 0.0671(5) 0.1157(11) 0.0241(5) -0.0241(5) 0.0117(6)
O1 0.051(4) 0.037(4) 0.048(4) 0.007(3) 0.010(3) 0.017(3)
C1 0.054(5) 0.053(5) 0.038(4) 0.009(4) -0.001(4) 0.021(4)
C2 0.065(5) 0.053(5) 0.036(4) 0.012(3) 0.000(4) 0.028(4)
C3 0.067(6) 0.057(6) 0.066(6) 0.018(4) 0.009(5) 0.031(5)
C4 0.080(6) 0.085(7) 0.075(7) 0.019(5) 0.002(5) 0.048(6)
C5 0.056(5) 0.093(6) 0.047(5) 0.023(4) 0.002(4) 0.036(5)
C6 0.053(5) 0.068(5) 0.051(5) 0.019(4) -0.004(4) 0.023(4)
C7 0.050(6) 0.082(6) 0.057(6) 0.007(5) -0.010(5) 0.017(5)
C8 0.060(7) 0.119(9) 0.070(7) 0.005(6) -0.018(5) 0.027(6)
C9 0.065(7) 0.146(10) 0.074(8) 0.011(7) -0.025(6) 0.045(6)
C10 0.060(6) 0.118(9) 0.083(8) 0.032(6) -0.007(5) 0.041(6)
O2 0.034(4) 0.035(5) 0.027(5) -0.007(4) -0.008(4) 0.026(4)
C21 0.031(4) 0.044(6) 0.049(6) 0.005(4) -0.010(4) 0.009(4)
C22 0.036(5) 0.053(6) 0.055(7) 0.000(5) -0.011(5) 0.020(4)
C23 0.038(5) 0.064(7) 0.071(9) 0.000(6) -0.012(6) 0.029(5)
C24 0.040(5) 0.082(8) 0.083(10) 0.005(7) -0.015(7) 0.037(5)
C25 0.031(5) 0.075(7) 0.087(9) 0.005(6) -0.011(6) 0.016(5)
C26 0.035(4) 0.061(7) 0.066(7) 0.000(5) -0.017(5) 0.014(4)
C27 0.040(7) 0.052(8) 0.077(9) 0.003(6) -0.025(7) 0.009(5)
C28 0.047(8) 0.073(9) 0.086(10) 0.010(7) -0.025(7) -0.002(6)
C29 0.025(6) 0.095(9) 0.098(11) 0.017(8) -0.023(7) -0.006(7)
C30 0.033(5) 0.098(9) 0.094(10) 0.020(8) -0.013(7) 0.013(5)
O3 0.048(6) 0.051(7) 0.056(5) 0.007(6) -0.016(5) 0.027(5)
C31 0.032(5) 0.036(6) 0.044(4) 0.002(5) -0.011(4) 0.008(4)
C32 0.045(7) 0.047(6) 0.056(5) 0.010(6) -0.009(5) 0.021(5)
C33 0.042(8) 0.051(8) 0.069(6) 0.004(7) -0.010(6) 0.021(6)
C34 0.062(8) 0.054(8) 0.073(6) 0.000(7) -0.003(6) 0.030(6)
C35 0.065(8) 0.070(8) 0.052(5) -0.007(6) -0.007(6) 0.032(6)
C36 0.053(7) 0.052(6) 0.045(4) -0.002(5) -0.012(5) 0.022(5)
C37 0.069(8) 0.078(8) 0.048(5) -0.008(6) -0.025(6) 0.035(6)
C38 0.081(9) 0.106(9) 0.047(5) -0.010(8) -0.030(7) 0.033(7)
C39 0.093(10) 0.102(10) 0.042(6) -0.019(8) -0.019(7) 0.030(8)
C40 0.080(9) 0.094(10) 0.053(5) -0.014(7) -0.003(6) 0.032(7)
O2' 0.041(6) 0.068(9) 0.054(8) -0.014(7) -0.002(7) 0.012(7)
C21' 0.040(5) 0.051(7) 0.064(7) -0.009(5) -0.005(5) 0.018(5)
C22' 0.041(6) 0.055(7) 0.046(8) -0.007(6) -0.004(6) 0.022(5)
C23' 0.044(6) 0.061(8) 0.069(11) -0.007(7) -0.009(8) 0.035(6)
C24' 0.043(6) 0.077(9) 0.083(12) -0.001(8) -0.004(8) 0.031(6)
C25' 0.032(5) 0.068(8) 0.082(10) 0.005(7) -0.016(7) 0.026(5)
C26' 0.039(5) 0.055(8) 0.073(8) 0.006(6) -0.015(6) 0.023(5)
C27' 0.040(7) 0.061(9) 0.074(9) 0.003(6) -0.010(7) 0.013(6)
C28' 0.041(8) 0.080(10) 0.087(10) 0.013(8) -0.021(8) 0.011(7)
C29' 0.028(7) 0.088(10) 0.089(12) 0.018(9) -0.012(8) 0.000(7)
C30' 0.033(5) 0.088(10) 0.092(12) 0.018(9) -0.007(8) 0.014(7)
O3' 0.053(8) 0.048(8) 0.059(6) 0.008(8) -0.002(6) 0.025(7)
C31' 0.042(6) 0.031(7) 0.049(5) -0.006(6) -0.005(5) 0.010(5)
C32' 0.049(7) 0.037(7) 0.060(6) 0.007(6) 0.004(5) 0.019(5)
C33' 0.055(8) 0.051(8) 0.071(6) 0.004(7) 0.007(6) 0.026(6)
C34' 0.068(9) 0.065(9) 0.066(6) -0.012(8) 0.001(7) 0.021(6)
C35' 0.073(8) 0.078(8) 0.051(5) -0.014(7) -0.004(6) 0.023(6)
C36' 0.058(8) 0.057(8) 0.047(5) -0.011(7) -0.011(6) 0.011(6)
C37' 0.073(11) 0.084(11) 0.044(6) -0.017(9) -0.023(8) 0.026(8)
C38' 0.086(11) 0.101(11) 0.045(7) -0.014(9) -0.021(8) 0.026(8)
C39' 0.091(11) 0.107(11) 0.046(7) -0.021(9) -0.016(8) 0.025(8)
C40' 0.094(10) 0.097(10) 0.052(6) -0.021(8) -0.007(7) 0.029(8)

loop_
_atom_type_symbol
_atom_type_description
_atom_type_scat_dispersion_real
_atom_type_scat_dispersion_imag
_atom_type_scat_source
C C 0.0033 0.0016 'International Tables Vol C Tables 4.2.6.8 and 6.1.1.4'
H H 0.0000 0.0000 'International Tables Vol C Tables 4.2.6.8 and 6.1.1.4'
O O 0.0106 0.0060 'International Tables Vol C Tables 4.2.6.8 and 6.1.1.4'
Cs Cs -0.3680 2.1192 'International Tables Vol C Tables 4.2.6.8 and 6.1.1.4'
Ce Ce -0.2486 2.6331 'International Tables Vol C Tables 4.2.6.8 and 6.1.1.4'

loop_
_geom_angle_atom_site_label_1
_geom_angle_atom_site_label_2
_geom_angle_atom_site_label_3
_geom_angle
_geom_angle_site_symmetry_1
_geom_angle_site_symmetry_3
O3 Ce1 O3 86.7(9) 11 .
O3 Ce1 O2 84.5(5) 11 11
O3 Ce1 O2 87.0(4) . 11
O3 Ce1 O2 87.0(5) 11 .
O3 Ce1 O2 84.5(4) . .
O2 Ce1 O2 168.3(3) 11 .
O3 Ce1 O1 97.1(5) 11 11
O3 Ce1 O1 170.2(3) . 11
O2 Ce1 O1 84.4(3) 11 11
O2 Ce1 O1 104.6(3) . 11
O3 Ce1 O1 170.2(5) 11 .
O3 Ce1 O1 97.1(5) . .
O2 Ce1 O1 104.6(3) 11 .
O2 Ce1 O1 84.4(3) . .
O1 Ce1 O1 80.5(4) 11 .
O3 Ce1 O3' 9.2(11) 11 11
O3 Ce1 O3' 87.0(6) . 11
O2 Ce1 O3' 75.3(8) 11 11
O2 Ce1 O3' 96.2(8) . 11
O1 Ce1 O3' 95.3(8) 11 11
O1 Ce1 O3' 175.8(8) . 11
O3 Ce1 O3' 87.0(5) 11 .
O3 Ce1 O3' 9.2(7) . .
O2 Ce1 O3' 96.2(6) 11 .
O2 Ce1 O3' 75.3(6) . .
O1 Ce1 O3' 175.8(7) 11 .
O1 Ce1 O3' 95.3(7) . .
O3' Ce1 O3' 88.8(14) 11 .
O3 Ce1 O2' 92.0(7) 11 11
O3 Ce1 O2' 77.8(6) . 11
O2 Ce1 O2' 12.2(5) 11 11
O2 Ce1 O2' 162.3(6) . 11
O1 Ce1 O2' 93.1(6) 11 11
O1 Ce1 O2' 97.6(6) . 11
O3' Ce1 O2' 83.1(9) 11 11
O3' Ce1 O2' 86.9(7) . 11
O3 Ce1 O2' 77.8(6) 11 .
O3 Ce1 O2' 92.0(4) . .
O2 Ce1 O2' 162.3(5) 11 .
O2 Ce1 O2' 12.2(3) . .
O1 Ce1 O2' 97.6(3) 11 .
O1 Ce1 O2' 93.1(4) . .
O3' Ce1 O2' 86.9(8) 11 .
O3' Ce1 O2' 83.1(5) . .
O2' Ce1 O2' 166.0(9) 11 .
O3 Ce1 Cs2 43.3(5) 11 .
O3 Ce1 Cs2 43.3(4) . .
O2 Ce1 Cs2 84.16(13) 11 .
O2 Ce1 Cs2 84.2(2) . .
O1 Ce1 Cs2 139.73(19) 11 .
O1 Ce1 Cs2 139.73(19) . .
O3' Ce1 Cs2 44.4(8) 11 .
O3' Ce1 Cs2 44.4(7) . .
O2' Ce1 Cs2 83.0(6) 11 .
O2' Ce1 Cs2 83.0(4) . .
O3 Ce1 Cs1 105.6(4) 11 2_655
O3 Ce1 Cs1 121.3(2) . 2_655
O2 Ce1 Cs1 39.91(11) 11 2_655
O2 Ce1 Cs1 151.3(2) . 2_655
O1 Ce1 Cs1 49.07(19) 11 2_655
O1 Ce1 Cs1 80.2(2) . 2_655
O3' Ce1 Cs1 97.5(8) 11 2_655
O3' Ce1 Cs1 129.9(4) . 2_655
O2' Ce1 Cs1 45.4(6) 11 2_655
O2' Ce1 Cs1 146.6(3) . 2_655
Cs2 Ce1 Cs1 122.764(16) . 2_655
O2 Cs1 O2 97.51(16) 12_565 .
O2 Cs1 O2' 10.9(4) 12_565 12_565
O2 Cs1 O2' 90.1(4) . 12_565
O2 Cs1 O2' 90.1(3) 12_565 .
O2 Cs1 O2' 10.9(3) . .
O2' Cs1 O2' 83.9(6) 12_565 .
O2 Cs1 O1 55.56(17) 12_565 12_565
O2 Cs1 O1 151.98(18) . 12_565
O2' Cs1 O1 64.3(4) 12_565 12_565
O2' Cs1 O1 142.4(3) . 12_565
O2 Cs1 O1 152.0(2) 12_565 .
O2 Cs1 O1 55.56(17) . .
O2' Cs1 O1 142.4(3) 12_565 .
O2' Cs1 O1 64.3(3) . .
O1 Cs1 O1 152.2(3) 12_565 .
O2 Cs1 C6 103.04(17) 12_565 6_564
O2 Cs1 C6 131.1(3) . 6_564
O2' Cs1 C6 102.5(4) 12_565 6_564
O2' Cs1 C6 141.3(3) . 6_564
O1 Cs1 C6 69.2(2) 12_565 6_564
O1 Cs1 C6 91.85(18) . 6_564
O2 Cs1 C6 131.1(4) 12_565 11
O2 Cs1 C6 103.04(12) . 11
O2' Cs1 C6 141.3(3) 12_565 11
O2' Cs1 C6 102.5(3) . 11
O1 Cs1 C6 91.85(16) 12_565 11
O1 Cs1 C6 69.25(16) . 11
C6 Cs1 C6 96.0(4) 6_564 11
O2 Cs1 C5 104.6(3) 12_565 6_564
O2 Cs1 C5 108.7(3) . 6_564
O2' Cs1 C5 99.8(4) 12_565 6_564
O2' Cs1 C5 118.6(3) . 6_564
O1 Cs1 C5 87.7(2) 12_565 6_564
O1 Cs1 C5 80.25(16) . 6_564
C6 Cs1 C5 22.96(7) 6_564 6_564
C6 Cs1 C5 109.8(3) 11 6_564
O2 Cs1 C5 108.7(3) 12_565 11
O2 Cs1 C5 104.64(13) . 11
O2' Cs1 C5 118.6(3) 12_565 11
O2' Cs1 C5 99.8(2) . 11
O1 Cs1 C5 80.25(18) 12_565 11
O1 Cs1 C5 87.70(16) . 11
C6 Cs1 C5 109.8(4) 6_564 11
C6 Cs1 C5 22.96(9) 11 11
C5 Cs1 C5 128.4(3) 6_564 11
O2 Cs1 C1 82.06(16) 12_565 6_564
O2 Cs1 C1 144.9(2) . 6_564
O2' Cs1 C1 83.6(4) 12_565 6_564
O2' Cs1 C1 151.48(18) . 6_564
O1 Cs1 C1 48.16(14) 12_565 6_564
O1 Cs1 C1 114.76(14) . 6_564
C6 Cs1 C1 22.91(11) 6_564 6_564
C6 Cs1 C1 103.35(19) 11 6_564
C5 Cs1 C1 39.65(17) 6_564 6_564
C5 Cs1 C1 108.72(19) 11 6_564
O2 Cs1 C1 144.9(4) 12_565 11
O2 Cs1 C1 82.06(10) . 11
O2' Cs1 C1 151.5(4) 12_565 11
O2' Cs1 C1 83.6(3) . 11
O1 Cs1 C1 114.76(14) 12_565 11
O1 Cs1 C1 48.16(14) . 11
C6 Cs1 C1 103.3(2) 6_564 11
C6 Cs1 C1 22.91(7) 11 11
C5 Cs1 C1 108.7(2) 6_564 11
C5 Cs1 C1 39.65(9) 11 11
C1 Cs1 C1 117.92(15) 6_564 11
O3 Cs2 O3 59.4(7) 11 .
O3 Cs2 O3' 6.6(7) 11 11
O3 Cs2 O3' 59.5(4) . 11
O3 Cs2 O3' 59.5(4) 11 .
O3 Cs2 O3' 6.6(5) . .
O3' Cs2 O3' 60.4(10) 11 .
O3 Cs2 C26 74.1(5) 11 11
O3 Cs2 C26 89.1(6) . 11
O3' Cs2 C26 67.6(6) 11 11
O3' Cs2 C26 95.3(6) . 11
O3 Cs2 C26 89.1(3) 11 .
O3 Cs2 C26 74.1(2) . .
O3' Cs2 C26 95.3(3) 11 .
O3' Cs2 C26 67.6(4) . .
C26 Cs2 C26 160.8(6) 11 .
O3 Cs2 C21 52.0(3) 11 11
O3 Cs2 C21 72.4(3) . 11
O3' Cs2 C21 45.4(5) 11 11
O3' Cs2 C21 77.8(4) . 11
C26 Cs2 C21 23.1(5) 11 11
C26 Cs2 C21 138.0(3) . 11
O3 Cs2 C21 72.4(3) 11 .
O3 Cs2 C21 51.99(18) . .
O3' Cs2 C21 77.8(2) 11 .
O3' Cs2 C21 45.4(4) . .
C26 Cs2 C21 138.0(6) 11 .
C26 Cs2 C21 23.14(6) . .
C21 Cs2 C21 116.2(3) 11 .
O3 Cs2 C26' 78.9(8) 11 11
O3 Cs2 C26' 84.4(10) . 11
O3' Cs2 C26' 72.3(9) 11 11
O3' Cs2 C26' 90.9(10) . 11
C26 Cs2 C26' 9.6(15) 11 11
C26 Cs2 C26' 158.5(9) . 11
C21 Cs2 C26' 26.9(8) 11 11
C21 Cs2 C26' 135.6(9) . 11
O3 Cs2 C26' 84.4(4) 11 .
O3 Cs2 C26' 78.9(3) . .
O3' Cs2 C26' 90.9(5) 11 .
O3' Cs2 C26' 72.3(4) . .
C26 Cs2 C26' 158.5(5) 11 .
C26 Cs2 C26' 9.6(3) . .
C21 Cs2 C26' 135.6(2) 11 .
C21 Cs2 C26' 26.9(3) . .
C26' Cs2 C26' 160.7(9) 11 .
O3 Cs2 C21' 57.3(4) 11 11
O3 Cs2 C21' 69.0(3) . 11
O3' Cs2 C21' 50.7(5) 11 11
O3' Cs2 C21' 74.8(5) . 11
C26 Cs2 C21' 21.8(6) 11 11
C26 Cs2 C21' 139.12(19) . 11
C21 Cs2 C21' 8.1(3) 11 11
C21 Cs2 C21' 116.26(19) . 11
C26' Cs2 C21' 22.5(8) 11 11
C26' Cs2 C21' 138.7(5) . 11
O3 Cs2 C21' 69.0(3) 11 .
O3 Cs2 C21' 57.3(3) . .
O3' Cs2 C21' 74.8(4) 11 .
O3' Cs2 C21' 50.7(3) . .
C26 Cs2 C21' 139.1(5) 11 .
C26 Cs2 C21' 21.8(4) . .
C21 Cs2 C21' 116.26(19) 11 .
C21 Cs2 C21' 8.1(3) . .
C26' Cs2 C21' 138.7(9) 11 .
C26' Cs2 C21' 22.46(9) . .
C21' Cs2 C21' 117.6(5) 11 .
C2 O1 Ce1 122.0(5) . .
C2 O1 Cs1 118.1(4) . .
Ce1 O1 Cs1 100.8(3) . .
C2 C1 C6 120.0 . .
C2 C1 C1 115.4(2) . 11
C6 C1 C1 124.5(2) . 11
C2 C1 Cs1 90.35(17) . 2_655
C6 C1 Cs1 72.56(10) . 2_655
C1 C1 Cs1 110.8(3) 11 2_655
O1 C2 C3 116.2(4) . .
O1 C2 C1 123.6(4) . .
C3 C2 C1 120.0 . .
O1 C2 Cs1 113.2(4) . 2_655
C3 C2 Cs1 84.77(17) . 2_655
C1 C2 Cs1 68.34(15) . 2_655
C2 C3 C4 120.0 . .
C5 C4 C3 120.0 . .
C5 C4 Cs1 68.29(14) . 2_655
C3 C4 Cs1 85.12(9) . 2_655
C6 C5 C4 120.0 . .
C6 C5 C10 120.0 . .
C4 C5 C10 120.0 . .
C6 C5 Cs1 72.91(17) . 2_655
C4 C5 Cs1 90.35(17) . 2_655
C10 C5 Cs1 106.72(10) . 2_655
C7 C6 C5 120.0 . .
C7 C6 C1 120.0 . .
C5 C6 C1 120.0 . .
C7 C6 Cs1 101.40(17) . 2_655
C5 C6 Cs1 84.13(18) . 2_655
C1 C6 Cs1 84.53(11) . 2_655
C6 C7 C8 120.0 . .
C9 C8 C7 120.0 . .
C10 C9 C8 120.0 . .
C9 C10 C5 120.0 . .
C22 O2 Ce1 120.4(8) . .
C22 O2 Cs1 126.1(7) . .
Ce1 O2 Cs1 111.96(18) . .
C22 C21 C26 120.0 . .
C22 C21 C31 113.9(5) . .
C26 C21 C31 126.0(5) . .
C22 C21 Cs2 97.0(3) . .
C26 C21 Cs2 75.5(3) . .
C31 C21 Cs2 101.2(5) . .
O2 C22 C23 112.3(7) . .
O2 C22 C21 127.4(7) . .
C23 C22 C21 120.0 . .
O2 C22 Cs2 110.6(7) . .
C23 C22 Cs2 93.6(3) . .
C21 C22 Cs2 62.4(3) . .
C24 C23 C22 120.0 . .
C25 C24 C23 120.0 . .
C24 C25 C26 120.0 . .
C24 C25 C30 120.0 . .
C26 C25 C30 120.0 . .
C24 C25 Cs2 96.4(3) . .
C26 C25 Cs2 64.4(3) . .
C30 C25 Cs2 108.7(2) . .
C27 C26 C25 120.0 . .
C27 C26 C21 120.0 . .
C25 C26 C21 120.0 . .
C27 C26 Cs2 94.5(4) . .
C25 C26 Cs2 94.1(3) . .
C21 C26 Cs2 81.3(3) . .
C28 C27 C26 120.0 . .
C28 C27 Cs2 108.6(2) . .
C26 C27 Cs2 64.1(3) . .
C27 C28 C29 120.0 . .
C28 C29 C30 120.0 . .
C29 C30 C25 120.0 . .
C32 O3 Ce1 122.0(11) . .
C32 O3 Cs2 114.6(7) . .
Ce1 O3 Cs2 106.9(6) . .
C32 C31 C36 120.0 . .
C32 C31 C21 120.1(5) . .
C36 C31 C21 119.1(5) . .
C33 C32 C31 120.0 . .
C33 C32 O3 120.6(7) . .
C31 C32 O3 119.4(7) . .
C33 C32 Cs2 133.6(3) . .
C31 C32 Cs2 90.3(3) . .
O3 C32 Cs2 45.9(6) . .
C32 C33 C34 120.0 . .
C33 C34 C35 120.0 . .
C36 C35 C34 120.0 . .
C36 C35 C40 120.0 . .
C34 C35 C40 120.0 . .
C37 C36 C35 120.0 . .
C37 C36 C31 120.0 . .
C35 C36 C31 120.0 . .
C36 C37 C38 120.0 . .
C39 C38 C37 120.0 . .
C38 C39 C40 120.0 . .
C39 C40 C35 120.0 . .
C22' O2' Ce1 114.8(15) . .
C22' O2' Cs1 130.0(13) . .
Ce1 O2' Cs1 99.6(5) . .
C22' C21' C26' 120.0 . .
C22' C21' C31' 116.7(9) . .
C26' C21' C31' 123.2(9) . .
C22' C21' Cs2 97.3(5) . .
C26' C21' Cs2 74.9(4) . .
C31' C21' Cs2 96.5(9) . .
O2' C22' C21' 138.7(12) . .
O2' C22' C23' 101.2(12) . .
C21' C22' C23' 120.0 . .
C24' C23' C22' 120.0 . .
C23' C24' C25' 120.0 . .
C26' C25' C24' 120.0 . .
C26' C25' C30' 120.0 . .
C24' C25' C30' 120.0 . .
C26' C25' Cs2 65.5(4) . .
C24' C25' Cs2 96.8(5) . .
C30' C25' Cs2 107.3(4) . .
C27' C26' C25' 120.0 . .
C27' C26' C21' 120.0 . .
C25' C26' C21' 120.0 . .
C27' C26' Cs2 93.9(6) . .
C25' C26' Cs2 93.4(5) . .
C21' C26' Cs2 82.7(4) . .
C28' C27' C26' 120.0 . .
C28' C27' Cs2 107.2(4) . .
C26' C27' Cs2 65.1(5) . .
C27' C28' C29' 120.0 . .
C30' C29' C28' 120.0 . .
C29' C30' C25' 120.0 . .
C32' O3' Ce1 128.9(19) . .
C32' O3' Cs2 110.9(13) . .
Ce1 O3' Cs2 105.4(9) . .
C32' C31' C36' 120.0 . .
C32' C31' C21' 121.0(9) . .
C36' C31' C21' 118.9(9) . .
O3' C32' C33' 117.2(12) . .
O3' C32' C31' 122.7(12) . .
C33' C32' C31' 120.0 . .
O3' C32' Cs2 49.8(11) . .
C33' C32' Cs2 132.2(7) . .
C31' C32' Cs2 92.1(5) . .
C32' C33' C34' 120.0 . .
C35' C34' C33' 120.0 . .
C34' C35' C36' 120.0 . .
C34' C35' C40' 120.0 . .
C36' C35' C40' 120.0 . .
C37' C36' C35' 120.0 . .
C37' C36' C31' 120.0 . .
C35' C36' C31' 120.0 . .
C36' C37' C38' 120.0 . .
C37' C38' C39' 120.0 . .
C40' C39' C38' 120.0 . .
C39' C40' C35' 120.0 . .

loop_
_geom_bond_atom_site_label_1
_geom_bond_atom_site_label_2
_geom_bond_distance
_geom_bond_site_symmetry_2
Ce1 O3 2.202(19) 11
Ce1 O3 2.202(17) .
Ce1 O2 2.203(8) 11
Ce1 O2 2.203(7) .
Ce1 O1 2.212(7) 11
Ce1 O1 2.212(7) .
Ce1 O3' 2.22(3) 11
Ce1 O3' 2.22(3) .
Ce1 O2' 2.521(16) 11
Ce1 O2' 2.521(16) .
Ce1 Cs2 4.2491(16) .
Ce1 Cs1 4.3335(5) 2_655
Cs1 O2 2.998(14) 12_565
Cs1 O2 2.998(9) .
Cs1 O2' 3.13(2) 12_565
Cs1 O2' 3.128(19) .
Cs1 O1 3.333(7) 12_565
Cs1 O1 3.333(7) .
Cs1 C6 3.406(8) 6_564
Cs1 C6 3.406(10) 11
Cs1 C5 3.545(9) 6_564
Cs1 C5 3.545(14) 11
Cs1 C1 3.554(4) 6_564
Cs1 C1 3.554(4) 11
Cs2 O3 3.048(19) 11
Cs2 O3 3.048(16) .
Cs2 O3' 3.08(3) 11
Cs2 O3' 3.08(3) .
Cs2 C26 3.426(9) 11
Cs2 C26 3.426(9) .
Cs2 C21 3.497(10) 11
Cs2 C21 3.497(10) .
Cs2 C26' 3.512(15) 11
Cs2 C26' 3.512(14) .
Cs2 C21' 3.608(16) 11
Cs2 C21' 3.608(16) .
O1 C2 1.330(9) .
C1 C2 1.3900 .
C1 C6 1.3900 .
C1 C1 1.560(9) 11
C1 Cs1 3.554(4) 2_655
C2 C3 1.3900 .
C2 Cs1 3.824(4) 2_655
C3 C4 1.3900 .
C4 C5 1.3900 .
C4 Cs1 3.815(6) 2_655
C5 C6 1.3900 .
C5 C10 1.3900 .
C5 Cs1 3.545(5) 2_655
C6 C7 1.3900 .
C6 Cs1 3.406(4) 2_655
C7 C8 1.3900 .
C8 C9 1.3900 .
C9 C10 1.3900 .
O2 C22 1.370(10) .
C21 C22 1.3900 .
C21 C26 1.3900 .
C21 C31 1.587(12) .
C22 C23 1.3900 .
C23 C24 1.3900 .
C24 C25 1.3900 .
C25 C26 1.3900 .
C25 C30 1.3900 .
C26 C27 1.3900 .
C27 C28 1.3900 .
C28 C29 1.3900 .
C29 C30 1.3900 .
O3 C32 1.421(17) .
C31 C32 1.3900 .
C31 C36 1.3900 .
C32 C33 1.3900 .
C33 C34 1.3900 .
C34 C35 1.3900 .
C35 C36 1.3900 .
C35 C40 1.3900 .
C36 C37 1.3900 .
C37 C38 1.3900 .
C38 C39 1.3900 .
C39 C40 1.3900 .
O2' C22' 1.19(2) .
C21' C22' 1.3900 .
C21' C26' 1.3900 .
C21' C31' 1.517(18) .
C22' C23' 1.3900 .
C23' C24' 1.3900 .
C24' C25' 1.3900 .
C25' C26' 1.3900 .
C25' C30' 1.3900 .
C26' C27' 1.3900 .
C27' C28' 1.3900 .
C28' C29' 1.3900 .
C29' C30' 1.3900 .
O3' C32' 1.34(3) .
C31' C32' 1.3900 .
C31' C36' 1.3900 .
C32' C33' 1.3900 .
C33' C34' 1.3900 .
C34' C35' 1.3900 .
C35' C36' 1.3900 .
C35' C40' 1.3900 .
C36' C37' 1.3900 .
C37' C38' 1.3900 .
C38' C39' 1.3900 .
C39' C40' 1.3900 .

loop_
_platon_squeeze_void_nr
_platon_squeeze_void_average_x
_platon_squeeze_void_average_y
_platon_squeeze_void_average_z
_platon_squeeze_void_volume
_platon_squeeze_void_count_electrons
_platon_squeeze_void_content
1 0.000 1.000 -0.027 1285 450 ' '
2 0.138 0.431 0.570 9 1 ' '
3 0.138 0.707 0.597 9 1 ' '
4 0.293 0.862 0.236 9 1 ' '
5 0.293 0.431 0.930 9 1 ' '
6 0.431 0.293 0.403 9 1 ' '
7 0.431 0.138 0.763 9 1 ' '
8 0.568 0.862 0.263 9 1 ' '
9 0.568 0.707 0.903 9 1 ' '
10 0.707 0.569 0.430 9 1 ' '
11 0.707 0.138 0.736 9 1 ' '
12 0.862 0.569 0.070 9 1 ' '
13 0.862 0.293 0.097 9 1 ' '
